data_7101461
loop_
_publ_author_name
'A. Blake'
'David Allan'
'Deguang Huang'
'Timothy J. Prior'
'M. Schroder'

_publ_section_title
;
High pressure co-ordination chemistry of a palladium
thioether complex: pressure versus electrons
;
_journal_issue 39
_journal_name_full 'Chemical Communications'
_journal_paper_doi 10.1039/b606736k
_journal_year 2006
_chemical_formula_moiety 'C6 H12 Cl2 Pd S3'
_chemical_formula_sum 'C6 H12 Cl2 Pd S3'
_chemical_formula_weight 357.64
_chemical_name_systematic
;
?
;
_space_group_IT_number 19
_symmetry_cell_setting orthorhombic
_symmetry_space_group_name_Hall 'P 2ac 2ab'
_symmetry_space_group_name_H-M 'P 21 21 21'
_atom_sites_solution_hydrogens geom
_atom_sites_solution_primary direct
_atom_sites_solution_secondary difmap
_audit_creation_method 'enCIFer editing of SHELXL97 CIF output'
_cell_angle_alpha 90.00
_cell_angle_beta 90.00
_cell_angle_gamma 90.00
_cell_formula_units_Z 4
_cell_length_a 7.0777(12)
_cell_length_b 11.601(8)
_cell_length_c 11.4241(10)
_cell_measurement_pressure 4250000
_cell_measurement_reflns_used 1215
_cell_measurement_temperature 298(2)
_cell_measurement_theta_max 25.9
_cell_measurement_theta_min 3.0
_cell_volume 938.0(7)
_computing_cell_refinement 'Bruker SAINT (Bruker, 2004)'
_computing_data_collection 'Bruker APEX2 (Bruker, 2004)'
_computing_data_reduction 'Bruker SAINT'
_computing_molecular_graphics 'PLATON (Spek, 2003)'
_computing_publication_material 'enCIFer (Allen et al., 2004); PLATON'
_computing_structure_refinement 'SHELXL97 (Sheldrick, 1998)'
_computing_structure_solution 'SHELXS97 (Sheldrick, 1990)'
_diffrn_ambient_pressure 4250000
_diffrn_ambient_temperature 298(2)
_diffrn_measured_fraction_theta_full 0.411
_diffrn_measured_fraction_theta_max 0.411
_diffrn_measurement_device_type 'Bruker APEXII CCD area detector'
_diffrn_measurement_method omega
_diffrn_radiation_monochromator 'silicon (111)'
_diffrn_radiation_source 'Daresbury SRS Station 16.2 SMX'
_diffrn_radiation_type synchrotron
_diffrn_radiation_wavelength 0.8406
_diffrn_reflns_av_R_equivalents 0.034
_diffrn_reflns_av_sigmaI/netI 0.033
_diffrn_reflns_limit_h_max 3
_diffrn_reflns_limit_h_min -3
_diffrn_reflns_limit_k_max 12
_diffrn_reflns_limit_k_min -12
_diffrn_reflns_limit_l_max 10
_diffrn_reflns_limit_l_min -10
_diffrn_reflns_number 1999
_diffrn_reflns_theta_full 26.79
_diffrn_reflns_theta_max 26.79
_diffrn_reflns_theta_min 2.96
_diffrn_standards_decay_% 0
_diffrn_standards_number 0
_exptl_absorpt_coefficient_mu 3.151
_exptl_absorpt_correction_T_max 1.000
_exptl_absorpt_correction_T_min 0.431
_exptl_absorpt_correction_type multi-scan
_exptl_absorpt_process_details '(SADABS; Bruker, 2004)'
_exptl_crystal_colour 'dark orange'
_exptl_crystal_density_diffrn 2.532
_exptl_crystal_density_method 'not measured'
_exptl_crystal_description tablet
_exptl_crystal_F_000 704
_exptl_crystal_size_max 0.15
_exptl_crystal_size_mid 0.10
_exptl_crystal_size_min 0.05
_refine_diff_density_max 0.41
_refine_diff_density_min -0.49
_refine_diff_density_rms 0.10
_refine_ls_abs_structure_details 'Flack H D (1983), Acta Cryst. A39, 876-881'
_refine_ls_abs_structure_Flack 0.00(11)
_refine_ls_extinction_method none
_refine_ls_goodness_of_fit_ref 1.25
_refine_ls_hydrogen_treatment constr
_refine_ls_matrix_type full
_refine_ls_number_parameters 74
_refine_ls_number_reflns 471
_refine_ls_number_restraints 19
_refine_ls_restrained_S_all 1.23
_refine_ls_R_factor_all 0.0300
_refine_ls_R_factor_gt 0.0294
_refine_ls_shift/su_max 0.001
_refine_ls_shift/su_mean 0.000
_refine_ls_structure_factor_coef Fsqd
_refine_ls_weighting_details 'calc w=1/[\s^2^(Fo^2^)+(0.040P)^2^] where P=(Fo^2^+2Fc^2^)/3'
_refine_ls_weighting_scheme calc
_refine_ls_wR_factor_gt 0.0679
_refine_ls_wR_factor_ref 0.0681
_reflns_number_gt 458
_reflns_number_total 471
_reflns_threshold_expression I>2\s(I)
_cod_data_source_file b606736k.txt
_cod_database_code 7101461

loop_
_symmetry_equiv_pos_as_xyz
'x, y, z'
'-x+1/2, -y, z+1/2'
'x+1/2, -y+1/2, -z'
'-x, y+1/2, -z+1/2'

loop_
_atom_site_label
_atom_site_type_symbol
_atom_site_fract_x
_atom_site_fract_y
_atom_site_fract_z
_atom_site_U_iso_or_equiv
_atom_site_adp_type
_atom_site_occupancy
_atom_site_symmetry_multiplicity
_atom_site_calc_flag
_atom_site_refinement_flags
Pd Pd 0.1766(3) 0.13402(6) 0.37369(7) 0.0101(3) Uiso 1 1 d U
Cl1 Cl 0.0227(9) -0.00035(19) 0.4906(2) 0.023(3) Uani 1 1 d U
Cl2 Cl 0.4219(11) 0.0116(2) 0.3180(3) 0.021(2) Uani 1 1 d U
S1 S -0.0471(10) 0.1536(2) 0.1506(3) 0.016(3) Uani 1 1 d DU
C2 C -0.199(3) 0.2666(7) 0.2087(8) 0.021(3) Uiso 1 1 d DU
H2A H -0.1389 0.3422 0.1938 0.025 Uiso 1 1 calc R
H2B H -0.3206 0.2652 0.1658 0.025 Uiso 1 1 calc R
C3 C -0.239(2) 0.2558(8) 0.3384(7) 0.023(3) Uiso 1 1 d DU
H3A H -0.3069 0.1823 0.3513 0.028 Uiso 1 1 calc R
H3B H -0.3258 0.3188 0.3608 0.028 Uiso 1 1 calc R
S4 S -0.0382(11) 0.2594(2) 0.4372(3) 0.012(2) Uani 1 1 d DU
C5 C 0.059(3) 0.4012(7) 0.4058(8) 0.014(3) Uiso 1 1 d DU
H5A H -0.0476 0.4557 0.3950 0.016 Uiso 1 1 calc R
H5B H 0.1316 0.4273 0.4748 0.016 Uiso 1 1 calc R
C6 C 0.186(2) 0.4079(6) 0.2988(9) 0.011(3) Uiso 1 1 d DU
H6A H 0.2678 0.4766 0.3048 0.014 Uiso 1 1 calc R
H6B H 0.1069 0.4162 0.2276 0.014 Uiso 1 1 calc R
S7 S 0.3316(12) 0.27921(19) 0.2859(2) 0.013(2) Uani 1 1 d DU
C8 C 0.332(3) 0.2469(8) 0.1318(7) 0.017(3) Uiso 1 1 d DU
H8A H 0.3952 0.3112 0.0906 0.020 Uiso 1 1 calc R
H8C H 0.4096 0.1771 0.1196 0.020 Uiso 1 1 calc R
C9 C 0.142(2) 0.2271(8) 0.0741(10) 0.017(3) Uiso 1 1 d DU
H9C H 0.1654 0.1837 0.0009 0.021 Uiso 1 1 calc R
H9A H 0.0925 0.3037 0.0507 0.021 Uiso 1 1 calc R

loop_
_atom_site_aniso_label
_atom_site_aniso_U_11
_atom_site_aniso_U_22
_atom_site_aniso_U_33
_atom_site_aniso_U_23
_atom_site_aniso_U_13
_atom_site_aniso_U_12
Cl1 0.033(9) 0.0163(13) 0.0196(18) 0.0034(11) 0.011(3) 0.001(2)
Cl2 0.017(7) 0.0183(13) 0.0278(19) -0.0034(11) 0.003(3) 0.002(2)
S1 0.015(8) 0.0185(14) 0.0137(16) -0.0024(10) -0.001(3) -0.005(2)
S4 0.010(8) 0.0152(13) 0.0122(16) 0.0007(10) 0.000(3) -0.001(2)
S7 0.012(7) 0.0189(13) 0.0074(17) -0.0008(10) 0.001(3) -0.004(3)

loop_
_atom_type_symbol
_atom_type_description
_atom_type_scat_dispersion_real
_atom_type_scat_dispersion_imag
_atom_type_scat_source
C C 0.0033 0.0016 'International Tables Vol C Tables 4.2.6.8 and 6.1.1.4'
H H 0.0000 0.0000 'International Tables Vol C Tables 4.2.6.8 and 6.1.1.4'
S S 0.1246 0.1234 'International Tables Vol C Tables 4.2.6.8 and 6.1.1.4'
Cl Cl 0.1484 0.1585 'International Tables Vol C Tables 4.2.6.8 and 6.1.1.4'
Pd Pd -0.9988 1.0072 'International Tables Vol C Tables 4.2.6.8 and 6.1.1.4'

loop_
_geom_angle_atom_site_label_1
_geom_angle_atom_site_label_2
_geom_angle_atom_site_label_3
_geom_angle
_geom_angle_site_symmetry_3
S4 Pd S7 89.38(19) .
S4 Pd Cl1 86.02(16) .
S7 Pd Cl1 171.28(10) .
S4 Pd Cl2 174.7(2) .
S7 Pd Cl2 88.4(2) .
Cl1 Pd Cl2 95.58(16) .
S4 Pd S1 82.38(16) .
S7 Pd S1 79.76(18) .
Cl1 Pd S1 106.92(17) .
Cl2 Pd S1 101.91(15) .
S4 Pd S4 87.61(6) 3_556
S7 Pd S4 72.78(16) 3_556
Cl1 Pd S4 99.59(12) 3_556
Cl2 Pd S4 87.15(17) 3_556
S1 Pd S4 150.83(9) 3_556
C9 S1 C2 105.8(6) .
C9 S1 Pd 93.2(5) .
C2 S1 Pd 93.2(5) .
C3 C2 S1 114.0(8) .
C3 C2 H2A 108.7 .
S1 C2 H2A 108.7 .
C3 C2 H2B 108.7 .
S1 C2 H2B 108.7 .
H2A C2 H2B 107.6 .
C2 C3 S4 117.5(11) .
C2 C3 H3A 107.9 .
S4 C3 H3A 107.9 .
C2 C3 H3B 107.9 .
S4 C3 H3B 107.9 .
H3A C3 H3B 107.2 .
C3 S4 C5 101.1(6) .
C3 S4 Pd 108.4(4) .
C5 S4 Pd 105.6(6) .
C6 C5 S4 115.4(7) .
C6 C5 H5A 108.4 .
S4 C5 H5A 108.4 .
C6 C5 H5B 108.4 .
S4 C5 H5B 108.4 .
H5A C5 H5B 107.5 .
C5 C6 S7 111.0(7) .
C5 C6 H6A 109.4 .
S7 C6 H6A 109.4 .
C5 C6 H6B 109.4 .
S7 C6 H6B 109.4 .
H6A C6 H6B 108.0 .
C8 S7 C6 104.5(5) .
C8 S7 Pd 106.3(5) .
C6 S7 Pd 107.5(5) .
C9 C8 S7 117.2(11) .
C9 C8 H8A 108.0 .
S7 C8 H8A 108.0 .
C9 C8 H8C 108.0 .
S7 C8 H8C 108.0 .
H8A C8 H8C 107.2 .
C8 C9 S1 121.1(9) .
C8 C9 H9C 107.1 .
S1 C9 H9C 107.1 .
C8 C9 H9A 107.1 .
S1 C9 H9A 107.1 .
H9C C9 H9A 106.8 .

loop_
_geom_bond_atom_site_label_1
_geom_bond_atom_site_label_2
_geom_bond_distance
_geom_bond_site_symmetry_2
Pd S4 2.226(6) .
Pd S7 2.246(5) .
Pd Cl1 2.324(4) .
Pd Cl2 2.332(6) .
Pd S1 3.009(5) .
Pd S4 3.204(5) 3_556
S1 C9 1.810(9) .
S1 C2 1.821(9) .
C2 C3 1.514(9) .
C2 H2A 0.9900 .
C2 H2B 0.9900 .
C3 S4 1.815(10) .
C3 H3A 0.9900 .
C3 H3B 0.9900 .
S4 C5 1.818(8) .
C5 C6 1.520(10) .
C5 H5A 0.9900 .
C5 H5B 0.9900 .
C6 S7 1.821(9) .
C6 H6A 0.9900 .
C6 H6B 0.9900 .
S7 C8 1.800(8) .
C8 C9 1.516(10) .
C8 H8A 0.9900 .
C8 H8C 0.9900 .
C9 H9C 0.9900 .
C9 H9A 0.9900 .

loop_
_geom_torsion_atom_site_label_1
_geom_torsion_atom_site_label_2
_geom_torsion_atom_site_label_3
_geom_torsion_atom_site_label_4
_geom_torsion
C9 S1 C2 C3 -127.8(11)
S1 C2 C3 S4 59.9(12)
C2 C3 S4 C5 60.5(9)
C3 S4 C5 C6 -82.3(12)
S4 C5 C6 S7 -37.9(14)
C5 C6 S7 C8 139.5(11)
C6 S7 C8 C9 -57.8(9)
S7 C8 C9 S1 -36.8(11)
C2 S1 C9 C8 98.1(10)
